data_2018751
loop_
_publ_author_name
'Ilangovan, Andivelu'
'Venkatesan, Perumal'
'Ganesh Kumar, Rajendran'

_publ_section_title
;
 Hydrogen bonding due to regioisomerism and its effect on the
 supramolecular architecture of diethyl
 2-[(2/4-hydroxyanilino)methylidene]malonates
;
_journal_coeditor_code FN3116
_journal_issue 1
_journal_name_full 'Acta Crystallographica Section C'
_journal_page_first 70
_journal_page_last 73
_journal_paper_doi 10.1107/S0108270112047257
_journal_volume 69
_journal_year 2013
_chemical_formula_iupac 'C14 H17 N O5'
_chemical_formula_moiety 'C14 H17 N O5'
_chemical_formula_sum 'C14 H17 N O5'
_chemical_formula_weight 279.29
_chemical_name_systematic
;
Diethyl 2-[(4-hydroxyanilino)methylidene]malonate
;
_space_group_IT_number 14
_symmetry_cell_setting monoclinic
_symmetry_space_group_name_Hall '-P 2yn'
_symmetry_space_group_name_H-M 'P 1 21/n 1'
_atom_sites_solution_hydrogens geom
_atom_sites_solution_primary direct
_atom_sites_solution_secondary difmap
_audit_creation_method SHELXL-97
_cell_angle_alpha 90.00
_cell_angle_beta 105.2060(10)
_cell_angle_gamma 90.00
_cell_formula_units_Z 4
_cell_length_a 10.9970(11)
_cell_length_b 10.8919(11)
_cell_length_c 12.3244(12)
_cell_measurement_reflns_used 7526
_cell_measurement_temperature 296(2)
_cell_measurement_theta_max 27.62
_cell_measurement_theta_min 2.21
_cell_volume 1424.5(2)
_computing_cell_refinement 'SMART (Bruker, 2008)'
_computing_data_collection 'SMART (Bruker, 2008)'
_computing_data_reduction 'SAINT (Bruker, 2008)'
_computing_molecular_graphics 'PLATON (Spek, 2009)'
_computing_publication_material 'PLATON (Spek, 2009)'
_computing_structure_refinement 'SHELXL97 (Sheldrick, 2008)'
_computing_structure_solution 'SHELXTL (Sheldrick, 2008)'
_diffrn_ambient_temperature 296(2)
_diffrn_measured_fraction_theta_full 0.993
_diffrn_measured_fraction_theta_max 0.993
_diffrn_measurement_device_type 'Bruker SMART CCD area-detector'
_diffrn_measurement_method 'phi and omega scans'
_diffrn_radiation_monochromator graphite
_diffrn_radiation_source 'fine-focus sealed tube'
_diffrn_radiation_type MoK\a
_diffrn_radiation_wavelength 0.71073
_diffrn_reflns_av_R_equivalents 0.0268
_diffrn_reflns_av_sigmaI/netI 0.0242
_diffrn_reflns_limit_h_max 14
_diffrn_reflns_limit_h_min -14
_diffrn_reflns_limit_k_max 13
_diffrn_reflns_limit_k_min -14
_diffrn_reflns_limit_l_max 16
_diffrn_reflns_limit_l_min -15
_diffrn_reflns_number 12064
_diffrn_reflns_theta_full 27.63
_diffrn_reflns_theta_max 27.63
_diffrn_reflns_theta_min 2.21
_exptl_absorpt_coefficient_mu 0.099
_exptl_absorpt_correction_type none
_exptl_crystal_colour yellow
_exptl_crystal_density_diffrn 1.302
_exptl_crystal_density_method 'not measured'
_exptl_crystal_description plate
_exptl_crystal_F_000 592
_exptl_crystal_size_max 0.25
_exptl_crystal_size_mid 0.25
_exptl_crystal_size_min 0.20
_refine_diff_density_max 0.251
_refine_diff_density_min -0.168
_refine_ls_extinction_coef 0.033(3)
_refine_ls_extinction_expression Fc^*^=kFc[1+0.001xFc^2^\l^3^/sin(2\q)]^-1/4^
_refine_ls_extinction_method 'SHELXL97 (Sheldrick, 2008)'
_refine_ls_goodness_of_fit_ref 1.045
_refine_ls_hydrogen_treatment constr
_refine_ls_matrix_type full
_refine_ls_number_parameters 182
_refine_ls_number_reflns 3297
_refine_ls_number_restraints 0
_refine_ls_restrained_S_all 1.045
_refine_ls_R_factor_all 0.0439
_refine_ls_R_factor_gt 0.0381
_refine_ls_shift/su_max 0.001
_refine_ls_shift/su_mean 0.000
_refine_ls_structure_factor_coef Fsqd
_refine_ls_weighting_details 'calc w=1/[\s^2^(Fo^2^)+(0.0643P)^2^+0.2345P] where P=(Fo^2^+2Fc^2^)/3'
_refine_ls_weighting_scheme calc
_refine_ls_wR_factor_gt 0.1097
_refine_ls_wR_factor_ref 0.1170
_reflns_number_gt 2826
_reflns_number_total 3297
_reflns_threshold_expression I>2sigma(I)
_cod_data_source_file fn3116.cif
_cod_data_source_block II
_cod_original_sg_symbol_H-M 'P 21/n'
_cod_database_code 2018751

loop_
_symmetry_equiv_pos_as_xyz
'x, y, z'
'-x+1/2, y+1/2, -z+1/2'
'-x, -y, -z'
'x-1/2, -y-1/2, z-1/2'

loop_
_atom_site_type_symbol
_atom_site_label
_atom_site_fract_x
_atom_site_fract_y
_atom_site_fract_z
_atom_site_U_iso_or_equiv
_atom_site_adp_type
_atom_site_calc_flag
_atom_site_refinement_flags
_atom_site_occupancy
_atom_site_symmetry_multiplicity
O O2 0.89430(8) 0.89700(9) 0.10761(8) 0.0515(2) Uani d . 1 1
O O1 1.76120(8) 1.11032(9) 0.09308(8) 0.0526(2) Uani d . 1 1
H H1O 1.7967 1.0435 0.0990 0.079 Uiso calc R 1 1
O O3 1.06830(8) 0.80048(8) 0.09127(8) 0.0496(2) Uani d . 1 1
N N1 1.29994(9) 1.08073(9) 0.19856(9) 0.0444(2) Uani d . 1 1
H H1N 1.2826 1.1387 0.2395 0.053 Uiso calc R 1 1
O O5 0.96576(8) 1.04595(8) 0.29964(7) 0.0456(2) Uani d . 1 1
C C1 1.41932(10) 1.08441(10) 0.17351(9) 0.0377(2) Uani d . 1 1
C C3 1.58631(11) 1.20500(11) 0.13509(10) 0.0433(3) Uani d . 1 1
H H3 1.6213 1.2813 0.1276 0.052 Uiso calc R 1 1
C C4 1.64991(10) 1.09859(10) 0.12128(9) 0.0383(2) Uani d . 1 1
C C5 1.59877(10) 0.98497(10) 0.13553(10) 0.0416(3) Uani d . 1 1
H H5 1.6416 0.9135 0.1269 0.050 Uiso calc R 1 1
C C2 1.47084(11) 1.19783(11) 0.15998(10) 0.0427(3) Uani d . 1 1
H H2 1.4276 1.2693 0.1677 0.051 Uiso calc R 1 1
O O4 1.11922(9) 1.17548(9) 0.28488(10) 0.0615(3) Uani d . 1 1
C C6 1.48409(10) 0.97759(10) 0.16256(10) 0.0414(3) Uani d . 1 1
H H6 1.4508 0.9014 0.1733 0.050 Uiso calc R 1 1
C C9 1.00865(10) 0.89389(10) 0.12661(10) 0.0395(3) Uani d . 1 1
C C8 1.09731(10) 0.98743(10) 0.18571(10) 0.0392(3) Uani d . 1 1
C C7 1.21404(10) 0.99437(11) 0.16325(10) 0.0403(3) Uani d . 1 1
H H7 1.2340 0.9323 0.1190 0.048 Uiso calc R 1 1
C C12 1.06250(10) 1.07905(11) 0.25894(10) 0.0412(3) Uani d . 1 1
C C14 0.82810(14) 1.07958(17) 0.41761(14) 0.0667(4) Uani d . 1 1
H H14A 0.7956 1.1397 0.4596 0.100 Uiso calc R 1 1
H H14B 0.8706 1.0162 0.4674 0.100 Uiso calc R 1 1
H H14C 0.7599 1.0443 0.3611 0.100 Uiso calc R 1 1
C C13 0.91915(13) 1.13979(14) 0.36247(12) 0.0551(3) Uani d . 1 1
H H13A 0.8773 1.2044 0.3123 0.066 Uiso calc R 1 1
H H13B 0.9885 1.1758 0.4189 0.066 Uiso calc R 1 1
C C10 0.99000(14) 0.71243(13) 0.01554(13) 0.0566(3) Uani d . 1 1
H H10A 0.9289 0.7547 -0.0438 0.068 Uiso calc R 1 1
H H10B 0.9451 0.6608 0.0562 0.068 Uiso calc R 1 1
C C11 1.07613(18) 0.63637(14) -0.03301(16) 0.0726(5) Uani d . 1 1
H H11A 1.0277 0.5766 -0.0836 0.109 Uiso calc R 1 1
H H11B 1.1362 0.5952 0.0265 0.109 Uiso calc R 1 1
H H11C 1.1198 0.6885 -0.0731 0.109 Uiso calc R 1 1

loop_
_atom_site_aniso_label
_atom_site_aniso_U_11
_atom_site_aniso_U_22
_atom_site_aniso_U_33
_atom_site_aniso_U_12
_atom_site_aniso_U_13
_atom_site_aniso_U_23
O2 0.0363(4) 0.0528(5) 0.0674(6) -0.0014(3) 0.0169(4) -0.0126(4)
O1 0.0402(4) 0.0524(5) 0.0711(6) -0.0024(4) 0.0251(4) 0.0081(4)
O3 0.0427(4) 0.0434(5) 0.0679(6) -0.0042(3) 0.0238(4) -0.0179(4)
N1 0.0389(5) 0.0461(5) 0.0526(6) -0.0041(4) 0.0201(4) -0.0109(4)
O5 0.0457(4) 0.0461(5) 0.0518(5) -0.0001(3) 0.0250(4) -0.0096(4)
C1 0.0343(5) 0.0417(6) 0.0384(5) -0.0024(4) 0.0118(4) -0.0032(4)
C3 0.0431(6) 0.0353(5) 0.0514(7) -0.0057(4) 0.0124(5) 0.0029(5)
C4 0.0333(5) 0.0431(6) 0.0387(5) -0.0019(4) 0.0095(4) 0.0040(4)
C5 0.0380(5) 0.0367(6) 0.0517(6) 0.0021(4) 0.0148(5) 0.0019(5)
C2 0.0431(6) 0.0352(5) 0.0500(6) 0.0013(4) 0.0128(5) -0.0040(4)
O4 0.0564(5) 0.0506(5) 0.0872(7) -0.0113(4) 0.0359(5) -0.0265(5)
C6 0.0403(6) 0.0357(6) 0.0502(6) -0.0034(4) 0.0154(5) 0.0028(4)
C9 0.0398(5) 0.0391(6) 0.0439(6) -0.0001(4) 0.0188(5) -0.0026(4)
C8 0.0375(5) 0.0394(6) 0.0440(6) -0.0003(4) 0.0168(4) -0.0047(4)
C7 0.0396(5) 0.0418(6) 0.0427(6) -0.0009(4) 0.0164(5) -0.0047(4)
C12 0.0370(5) 0.0423(6) 0.0464(6) 0.0019(4) 0.0148(5) -0.0053(5)
C14 0.0558(8) 0.0920(12) 0.0611(9) 0.0019(7) 0.0312(7) -0.0147(8)
C13 0.0529(7) 0.0594(8) 0.0593(8) 0.0033(6) 0.0260(6) -0.0193(6)
C10 0.0583(8) 0.0473(7) 0.0673(9) -0.0124(6) 0.0222(6) -0.0175(6)
C11 0.0962(12) 0.0515(8) 0.0874(11) -0.0186(8) 0.0549(10) -0.0250(8)

loop_
_atom_type_symbol
_atom_type_description
_atom_type_scat_dispersion_real
_atom_type_scat_dispersion_imag
_atom_type_scat_source
C C 0.0033 0.0016 'International Tables Vol C Tables 4.2.6.8 and 6.1.1.4'
H H 0.0000 0.0000 'International Tables Vol C Tables 4.2.6.8 and 6.1.1.4'
N N 0.0061 0.0033 'International Tables Vol C Tables 4.2.6.8 and 6.1.1.4'
O O 0.0106 0.0060 'International Tables Vol C Tables 4.2.6.8 and 6.1.1.4'

loop_
_geom_angle_atom_site_label_1
_geom_angle_atom_site_label_2
_geom_angle_atom_site_label_3
_geom_angle
C4 O1 H1O 109.5
C9 O3 C10 116.79(10)
C7 N1 C1 124.56(10)
C7 N1 H1N 117.7
C1 N1 H1N 117.7
C12 O5 C13 115.83(10)
C2 C1 C6 119.88(10)
C2 C1 N1 118.64(10)
C6 C1 N1 121.48(10)
C2 C3 C4 120.09(10)
C2 C3 H3 120.0
C4 C3 H3 120.0
O1 C4 C3 117.93(10)
O1 C4 C5 122.41(10)
C3 C4 C5 119.66(10)
C6 C5 C4 120.34(10)
C6 C5 H5 119.8
C4 C5 H5 119.8
C3 C2 C1 120.27(10)
C3 C2 H2 119.9
C1 C2 H2 119.9
C5 C6 C1 119.73(10)
C5 C6 H6 120.1
C1 C6 H6 120.1
O2 C9 O3 121.74(10)
O2 C9 C8 126.53(10)
O3 C9 C8 111.71(9)
C7 C8 C12 119.52(10)
C7 C8 C9 118.01(10)
C12 C8 C9 122.25(9)
N1 C7 C8 126.34(10)
N1 C7 H7 116.8
C8 C7 H7 116.8
O4 C12 O5 122.36(10)
O4 C12 C8 123.39(10)
O5 C12 C8 114.19(10)
C13 C14 H14A 109.5
C13 C14 H14B 109.5
H14A C14 H14B 109.5
C13 C14 H14C 109.5
H14A C14 H14C 109.5
H14B C14 H14C 109.5
O5 C13 C14 107.71(12)
O5 C13 H13A 110.2
C14 C13 H13A 110.2
O5 C13 H13B 110.2
C14 C13 H13B 110.2
H13A C13 H13B 108.5
O3 C10 C11 106.96(11)
O3 C10 H10A 110.3
C11 C10 H10A 110.3
O3 C10 H10B 110.3
C11 C10 H10B 110.3
H10A C10 H10B 108.6
C10 C11 H11A 109.5
C10 C11 H11B 109.5
H11A C11 H11B 109.5
C10 C11 H11C 109.5
H11A C11 H11C 109.5
H11B C11 H11C 109.5

loop_
_geom_bond_atom_site_label_1
_geom_bond_atom_site_label_2
_geom_bond_distance
O2 C9 1.2177(13)
O1 C4 1.3631(13)
O1 H1O 0.8200
O3 C9 1.3435(13)
O3 C10 1.4527(15)
N1 C1 1.4259(13)
N1 C7 1.3232(15)
N1 H1N 0.8600
O5 C12 1.3391(13)
O5 C13 1.4544(14)
C1 C2 1.3872(16)
C1 C6 1.3891(16)
C3 C2 1.3845(16)
C3 C4 1.3870(16)
C3 H3 0.9300
C4 C5 1.3894(15)
C5 C6 1.3887(15)
C5 H5 0.9300
C2 H2 0.9300
O4 C12 1.2206(15)
C6 H6 0.9300
C9 C8 1.4651(16)
C7 C8 1.3844(14)
C8 C12 1.4623(15)
C7 H7 0.9300
C14 C13 1.500(2)
C14 H14A 0.9600
C14 H14B 0.9600
C14 H14C 0.9600
C13 H13A 0.9700
C13 H13B 0.9700
C10 C11 1.496(2)
C10 H10A 0.9700
C10 H10B 0.9700
C11 H11A 0.9600
C11 H11B 0.9600
C11 H11C 0.9600

loop_
_geom_hbond_atom_site_label_D
_geom_hbond_atom_site_label_H
_geom_hbond_atom_site_label_A
_geom_hbond_site_symmetry_A
_geom_hbond_distance_DH
_geom_hbond_distance_HA
_geom_hbond_distance_DA
_geom_hbond_angle_DHA
N1 H1N O4 . 0.86 2.06 2.6936(13) 130.3
C7 H7 O3 . 0.93 2.27 2.6589(14) 104.1
O1 H1O O2 1_655 0.82 1.91 2.7268(13) 173.6

loop_
_geom_torsion_atom_site_label_1
_geom_torsion_atom_site_label_2
_geom_torsion_atom_site_label_3
_geom_torsion_atom_site_label_4
_geom_torsion
C7 N1 C1 C2 146.18(12)
C7 N1 C1 C6 -33.82(18)
C2 C3 C4 O1 177.81(10)
C2 C3 C4 C5 -1.73(18)
O1 C4 C5 C6 -178.99(10)
C3 C4 C5 C6 0.53(18)
C4 C3 C2 C1 1.32(18)
C6 C1 C2 C3 0.30(18)
N1 C1 C2 C3 -179.70(10)
C4 C5 C6 C1 1.08(18)
C2 C1 C6 C5 -1.49(18)
N1 C1 C6 C5 178.51(11)
C10 O3 C9 O2 8.69(17)
C10 O3 C9 C8 -169.97(11)
O2 C9 C8 C7 -155.47(12)
O3 C9 C8 C7 23.12(15)
O2 C9 C8 C12 19.09(19)
O3 C9 C8 C12 -162.32(11)
C1 N1 C7 C8 179.95(11)
C12 C8 C7 N1 -2.79(19)
C9 C8 C7 N1 171.93(12)
C13 O5 C12 O4 9.38(18)
C13 O5 C12 C8 -173.38(11)
C7 C8 C12 O4 14.69(19)
C9 C8 C12 O4 -159.79(12)
C7 C8 C12 O5 -162.52(11)
C9 C8 C12 O5 23.00(17)
C12 O5 C13 C14 -170.17(11)
C9 O3 C10 C11 166.88(12)

loop_
_cod_related_entry_id
_cod_related_entry_database
_cod_related_entry_code
1 ChemSpider 1278363
